data_1561965
loop_
_publ_author_name
'Choudhury, Amitava'
'Ghosh, Kartik'
'Grandjean, Fernande'
'Long, Gary J.'
'Dorhout, Peter K.'

_publ_section_title
;
 Structural, optical, and magnetic properties of Na8Eu2(Si2S6)2 and
 Na8Eu2(Ge2S6)2: Europium(II) quaternary chalcogenides that contain an
 ethane-like (Si2S6)6&#x2212; or (Ge2S6)6&#x2212; moiety
;
_journal_name_full 'Journal of Solid State Chemistry'
_journal_page_first 74
_journal_page_last 80
_journal_paper_doi 10.1016/j.jssc.2015.02.006
_journal_volume 226
_journal_year 2015
_chemical_formula_moiety 'Eu2 Ge4 Na2 S12, 6(Na)'
_chemical_formula_sum 'Eu2 Ge4 Na8 S12'
_chemical_formula_weight 1162.92
_space_group_IT_number 12
_space_group_name_Hall '-C 2y'
_space_group_name_H-M_alt 'C 1 2/m 1'
_symmetry_cell_setting monoclinic
_symmetry_space_group_name_Hall '-C 2y'
_symmetry_space_group_name_H-M 'C 1 2/m 1'
_atom_sites_solution_hydrogens none
_atom_sites_solution_primary direct
_atom_sites_solution_secondary difmap
_audit_creation_method SHELXL-97
_cell_angle_alpha 90.00
_cell_angle_beta 107.164(3)
_cell_angle_gamma 90.00
_cell_formula_units_Z 1
_cell_length_a 6.8487(14)
_cell_length_b 11.812(2)
_cell_length_c 7.7352(16)
_cell_measurement_reflns_used 1063
_cell_measurement_temperature 293(2)
_cell_measurement_theta_max 27.82
_cell_measurement_theta_min 2.76
_cell_volume 597.9(2)
_computing_cell_refinement 'Bruker SAINT'
_computing_data_collection 'Bruker SMART'
_computing_data_reduction 'Bruker SAINT'
_computing_molecular_graphics 'Bruker SHELXTL'
_computing_publication_material 'Bruker SHELXTL'
_computing_structure_refinement 'SHELXL-97 (Sheldrick, 2008)'
_computing_structure_solution 'SHELXS-97 (Sheldrick, 2008)'
_diffrn_ambient_temperature 293(2)
_diffrn_measured_fraction_theta_full 0.982
_diffrn_measured_fraction_theta_max 0.982
_diffrn_measurement_device_type 'Bruker APEX-II CCD'
_diffrn_measurement_method '\w scans'
_diffrn_radiation_monochromator graphite
_diffrn_radiation_source 'fine-focus sealed tube'
_diffrn_radiation_type MoK\a
_diffrn_radiation_wavelength 0.71073
_diffrn_reflns_av_R_equivalents 0.0271
_diffrn_reflns_av_sigmaI/netI 0.0272
_diffrn_reflns_limit_h_max 9
_diffrn_reflns_limit_h_min -9
_diffrn_reflns_limit_k_max 15
_diffrn_reflns_limit_k_min -15
_diffrn_reflns_limit_l_max 10
_diffrn_reflns_limit_l_min -10
_diffrn_reflns_number 2655
_diffrn_reflns_theta_full 28.23
_diffrn_reflns_theta_max 28.23
_diffrn_reflns_theta_min 2.76
_exptl_absorpt_coefficient_mu 11.312
_exptl_absorpt_correction_T_max 0.8054
_exptl_absorpt_correction_T_min 0.4259
_exptl_absorpt_correction_type multi-scan
_exptl_absorpt_process_details '(SADABS; Sheldrick, 2003)'
_exptl_crystal_colour orange
_exptl_crystal_density_diffrn 3.230
_exptl_crystal_density_method 'not measured'
_exptl_crystal_description plate
_exptl_crystal_F_000 534
_exptl_crystal_size_max 0.09
_exptl_crystal_size_mid 0.07
_exptl_crystal_size_min 0.02
_refine_diff_density_max 1.055
_refine_diff_density_min -0.907
_refine_diff_density_rms 0.175
_refine_ls_extinction_method none
_refine_ls_goodness_of_fit_ref 1.082
_refine_ls_hydrogen_treatment none
_refine_ls_matrix_type full
_refine_ls_number_parameters 37
_refine_ls_number_reflns 760
_refine_ls_number_restraints 0
_refine_ls_restrained_S_all 1.082
_refine_ls_R_factor_all 0.0392
_refine_ls_R_factor_gt 0.0305
_refine_ls_shift/su_max 0.000
_refine_ls_shift/su_mean 0.000
_refine_ls_structure_factor_coef Fsqd
_refine_ls_weighting_details 'calc w=1/[\s^2^(Fo^2^)+(0.0250P)^2^+6.1967P] where P=(Fo^2^+2Fc^2^)/3'
_refine_ls_weighting_scheme calc
_refine_ls_wR_factor_gt 0.0657
_refine_ls_wR_factor_ref 0.0683
_reflns_number_gt 658
_reflns_number_total 760
_reflns_threshold_expression >2sigma(I)
_cod_data_source_file JSSC-2015-226-74.cif
_cod_data_source_block Eu2Ge4Na8S12
_cod_depositor_comments
;
The following automatic conversions were performed:

data item '_symmetry_cell_setting' value 'Monoclinic' was changed to
'monoclinic' in accordance with the built-in table derived from the
CIF Core dictionary named 'cif_core.dic' version 2.4.5 last updated
on 2014-11-21.

Automatic conversion script
Id: cif_fix_values 8369 2020-08-20 11:38:08Z andrius 
;
_cod_original_sg_symbol_H-M C2/m
_cod_database_code 1561965

loop_
_symmetry_equiv_pos_as_xyz
'x, y, z'
'-x, y, -z'
'x+1/2, y+1/2, z'
'-x+1/2, y+1/2, -z'
'-x, -y, -z'
'x, -y, z'
'-x+1/2, -y+1/2, -z'
'x+1/2, -y+1/2, z'

loop_
_atom_site_label
_atom_site_type_symbol
_atom_site_fract_x
_atom_site_fract_y
_atom_site_fract_z
_atom_site_U_iso_or_equiv
_atom_site_adp_type
_atom_site_occupancy
_atom_site_symmetry_multiplicity
_atom_site_calc_flag
_atom_site_refinement_flags
_atom_site_disorder_assembly
_atom_site_disorder_group
Ge1 Ge 0.44778(10) 0.0000 0.33801(8) 0.01116(17) Uani 1 2 d S . .
Eu1 Eu 0.0000 0.16553(5) 0.5000 0.01801(17) Uani 0.50 2 d SP . .
Na1 Na 0.0000 0.16553(5) 0.5000 0.01801(17) Uani 0.50 2 d SP . .
S1 S 0.26201(17) 0.15535(9) 0.24898(15) 0.0155(2) Uani 1 1 d . . .
S2 S 0.7262(2) 0.0000 0.2476(2) 0.0161(3) Uani 1 2 d S . .
Na2 Na 0.0000 0.3222(2) 0.0000 0.0190(6) Uani 1 2 d S . .
Na3 Na 0.0000 0.0000 0.0000 0.0264(9) Uani 1 4 d S . .

loop_
_atom_site_aniso_label
_atom_site_aniso_U_11
_atom_site_aniso_U_22
_atom_site_aniso_U_33
_atom_site_aniso_U_23
_atom_site_aniso_U_13
_atom_site_aniso_U_12
Ge1 0.0132(3) 0.0101(3) 0.0099(3) 0.000 0.0029(2) 0.000
Eu1 0.0196(3) 0.0167(3) 0.0174(3) 0.000 0.0049(2) 0.000
Na1 0.0196(3) 0.0167(3) 0.0174(3) 0.000 0.0049(2) 0.000
S1 0.0175(5) 0.0122(5) 0.0157(5) 0.0005(4) 0.0035(4) 0.0030(4)
S2 0.0154(7) 0.0174(7) 0.0162(8) 0.000 0.0060(6) 0.000
Na2 0.0249(14) 0.0179(13) 0.0157(12) 0.000 0.0084(11) 0.000
Na3 0.022(2) 0.026(2) 0.023(2) 0.000 -0.0053(16) 0.000

loop_
_atom_type_symbol
_atom_type_description
_atom_type_scat_dispersion_real
_atom_type_scat_dispersion_imag
_atom_type_scat_source
Na Na 0.0362 0.0249 'International Tables Vol C Tables 4.2.6.8 and 6.1.1.4'
S S 0.1246 0.1234 'International Tables Vol C Tables 4.2.6.8 and 6.1.1.4'
Ge Ge 0.1547 1.8001 'International Tables Vol C Tables 4.2.6.8 and 6.1.1.4'
Eu Eu -0.1578 3.6682 'International Tables Vol C Tables 4.2.6.8 and 6.1.1.4'

loop_
_geom_angle_atom_site_label_1
_geom_angle_atom_site_label_2
_geom_angle_atom_site_label_3
_geom_angle
_geom_angle_site_symmetry_1
_geom_angle_site_symmetry_3
S2 Ge1 S1 111.67(4) . 6
S2 Ge1 S1 111.67(4) . .
S1 Ge1 S1 111.25(6) 6 .
S2 Ge1 Ge1 108.12(6) . 5_656
S1 Ge1 Ge1 106.92(4) 6 5_656
S1 Ge1 Ge1 106.92(4) . 5_656
S2 Ge1 Na3 115.03(5) . .
S1 Ge1 Na3 57.09(3) 6 .
S1 Ge1 Na3 57.09(3) . .
Ge1 Ge1 Na3 136.85(4) 5_656 .
S2 Ge1 Na2 58.01(4) . 3_545
S1 Ge1 Na2 56.03(4) 6 3_545
S1 Ge1 Na2 116.43(5) . 3_545
Ge1 Ge1 Na2 136.60(4) 5_656 3_545
Na3 Ge1 Na2 71.853(18) . 3_545
S2 Ge1 Na2 58.01(4) . 7
S1 Ge1 Na2 116.43(5) 6 7
S1 Ge1 Na2 56.03(4) . 7
Ge1 Ge1 Na2 136.60(4) 5_656 7
Na3 Ge1 Na2 71.853(18) . 7
Na2 Ge1 Na2 74.91(7) 3_545 7
S2 Eu1 S2 98.59(5) 1_455 5_656
S2 Eu1 S1 174.45(3) 1_455 7_556
S2 Eu1 S1 85.57(3) 5_656 7_556
S2 Eu1 S1 85.57(3) 1_455 8_455
S2 Eu1 S1 174.45(3) 5_656 8_455
S1 Eu1 S1 90.52(5) 7_556 8_455
S2 Eu1 S1 90.95(4) 1_455 2_556
S2 Eu1 S1 86.06(4) 5_656 2_556
S1 Eu1 S1 85.66(3) 7_556 2_556
S1 Eu1 S1 97.58(3) 8_455 2_556
S2 Eu1 S1 86.06(4) 1_455 .
S2 Eu1 S1 90.96(4) 5_656 .
S1 Eu1 S1 97.58(3) 7_556 .
S1 Eu1 S1 85.66(3) 8_455 .
S1 Eu1 S1 175.42(5) 2_556 .
S2 Eu1 Eu1 49.30(2) 1_455 5_556
S2 Eu1 Eu1 49.30(2) 5_656 5_556
S1 Eu1 Eu1 134.74(2) 7_556 5_556
S1 Eu1 Eu1 134.74(2) 8_455 5_556
S1 Eu1 Eu1 87.71(2) 2_556 5_556
S1 Eu1 Eu1 87.71(2) . 5_556
S2 Eu1 Na1 49.30(2) 1_455 5_556
S2 Eu1 Na1 49.30(2) 5_656 5_556
S1 Eu1 Na1 134.74(2) 7_556 5_556
S1 Eu1 Na1 134.74(2) 8_455 5_556
S1 Eu1 Na1 87.71(2) 2_556 5_556
S1 Eu1 Na1 87.71(2) . 5_556
Eu1 Eu1 Na1 0.0 5_556 5_556
S2 Eu1 Eu1 134.64(3) 1_455 7_556
S2 Eu1 Eu1 87.37(3) 5_656 7_556
S1 Eu1 Eu1 48.84(2) 7_556 7_556
S1 Eu1 Eu1 87.10(3) 8_455 7_556
S1 Eu1 Eu1 134.40(3) 2_556 7_556
S1 Eu1 Eu1 48.75(2) . 7_556
Eu1 Eu1 Eu1 120.231(16) 5_556 7_556
Na1 Eu1 Eu1 120.231(16) 5_556 7_556
S2 Eu1 Na1 134.64(3) 1_455 7_556
S2 Eu1 Na1 87.37(3) 5_656 7_556
S1 Eu1 Na1 48.84(2) 7_556 7_556
S1 Eu1 Na1 87.10(3) 8_455 7_556
S1 Eu1 Na1 134.40(3) 2_556 7_556
S1 Eu1 Na1 48.75(2) . 7_556
Eu1 Eu1 Na1 120.231(16) 5_556 7_556
Na1 Eu1 Na1 120.231(16) 5_556 7_556
Eu1 Eu1 Na1 0.000(15) 7_556 7_556
S2 Eu1 Na1 87.37(3) 1_455 7_456
S2 Eu1 Na1 134.64(3) 5_656 7_456
S1 Eu1 Na1 87.10(3) 7_556 7_456
S1 Eu1 Na1 48.84(2) 8_455 7_456
S1 Eu1 Na1 48.75(2) 2_556 7_456
S1 Eu1 Na1 134.40(3) . 7_456
Eu1 Eu1 Na1 120.231(17) 5_556 7_456
Na1 Eu1 Na1 120.231(17) 5_556 7_456
Eu1 Eu1 Na1 119.54(3) 7_556 7_456
Na1 Eu1 Na1 119.54(3) 7_556 7_456
S2 Eu1 Eu1 87.37(3) 1_455 7_456
S2 Eu1 Eu1 134.64(3) 5_656 7_456
S1 Eu1 Eu1 87.10(3) 7_556 7_456
S1 Eu1 Eu1 48.84(2) 8_455 7_456
S1 Eu1 Eu1 48.75(2) 2_556 7_456
S1 Eu1 Eu1 134.40(3) . 7_456
Eu1 Eu1 Eu1 120.231(17) 5_556 7_456
Na1 Eu1 Eu1 120.231(17) 5_556 7_456
Eu1 Eu1 Eu1 119.54(3) 7_556 7_456
Na1 Eu1 Eu1 119.54(3) 7_556 7_456
Na1 Eu1 Eu1 0.000(15) 7_456 7_456
Ge1 S1 Na3 82.39(4) . .
Ge1 S1 Na2 84.15(6) . 7
Na3 S1 Na2 88.59(5) . 7
Ge1 S1 Na2 158.76(6) . .
Na3 S1 Na2 81.39(5) . .
Na2 S1 Na2 81.82(5) 7 .
Ge1 S1 Na1 103.25(4) . 7_556
Na3 S1 Na1 174.14(4) . 7_556
Na2 S1 Na1 93.50(5) 7 7_556
Na2 S1 Na1 93.48(5) . 7_556
Ge1 S1 Eu1 103.25(4) . 7_556
Na3 S1 Eu1 174.14(4) . 7_556
Na2 S1 Eu1 93.50(5) 7 7_556
Na2 S1 Eu1 93.48(5) . 7_556
Na1 S1 Eu1 0.000(16) 7_556 7_556
Ge1 S1 Eu1 103.22(4) . .
Na3 S1 Eu1 94.85(4) . .
Na2 S1 Eu1 172.20(7) 7 .
Na2 S1 Eu1 91.76(3) . .
Na1 S1 Eu1 82.42(3) 7_556 .
Eu1 S1 Eu1 82.42(3) 7_556 .
Ge1 S2 Na2 82.48(4) . 3_545
Ge1 S2 Na2 82.48(4) . 7
Na2 S2 Na2 90.62(8) 3_545 7
Ge1 S2 Eu1 103.03(5) . 1_655
Na2 S2 Eu1 173.34(6) 3_545 1_655
Na2 S2 Eu1 93.79(4) 7 1_655
Ge1 S2 Na1 103.03(5) . 1_655
Na2 S2 Na1 173.34(6) 3_545 1_655
Na2 S2 Na1 93.79(4) 7 1_655
Eu1 S2 Na1 0.000(17) 1_655 1_655
Ge1 S2 Eu1 103.03(5) . 5_656
Na2 S2 Eu1 93.79(4) 3_545 5_656
Na2 S2 Eu1 173.34(6) 7 5_656
Eu1 S2 Eu1 81.40(5) 1_655 5_656
Na1 S2 Eu1 81.40(5) 1_655 5_656
Ge1 S2 Na1 103.03(5) . 5_656
Na2 S2 Na1 93.79(4) 3_545 5_656
Na2 S2 Na1 173.34(6) 7 5_656
Eu1 S2 Na1 81.40(5) 1_655 5_656
Na1 S2 Na1 81.40(5) 1_655 5_656
Eu1 S2 Na1 0.000(17) 5_656 5_656
Ge1 S2 Na3 160.67(7) . 1_655
Na2 S2 Na3 83.96(4) 3_545 1_655
Na2 S2 Na3 83.96(4) 7 1_655
Eu1 S2 Na3 91.53(4) 1_655 1_655
Na1 S2 Na3 91.53(4) 1_655 1_655
Eu1 S2 Na3 91.53(4) 5_656 1_655
Na1 S2 Na3 91.53(4) 5_656 1_655
S1 Na2 S1 169.42(11) 8_455 7
S1 Na2 S2 78.05(5) 8_455 3_455
S1 Na2 S2 94.36(6) 7 3_455
S1 Na2 S2 94.36(6) 8_455 7
S1 Na2 S2 78.05(5) 7 7
S2 Na2 S2 89.38(8) 3_455 7
S1 Na2 S1 88.87(5) 8_455 .
S1 Na2 S1 98.18(5) 7 .
S2 Na2 S1 87.15(3) 3_455 .
S2 Na2 S1 174.68(6) 7 .
S1 Na2 S1 98.18(5) 8_455 2
S1 Na2 S1 88.87(5) 7 2
S2 Na2 S1 174.68(6) 3_455 2
S2 Na2 S1 87.15(3) 7 2
S1 Na2 S1 96.59(9) . 2
S1 Na2 Ge1 39.82(3) 8_455 3_455
S1 Na2 Ge1 130.99(8) 7 3_455
S2 Na2 Ge1 39.51(4) 3_455 3_455
S2 Na2 Ge1 84.65(6) 7 3_455
S1 Na2 Ge1 95.20(3) . 3_455
S1 Na2 Ge1 135.94(3) 2 3_455
S1 Na2 Ge1 130.99(8) 8_455 7
S1 Na2 Ge1 39.82(3) 7 7
S2 Na2 Ge1 84.65(6) 3_455 7
S2 Na2 Ge1 39.51(4) 7 7
S1 Na2 Ge1 135.94(3) . 7
S1 Na2 Ge1 95.20(3) 2 7
Ge1 Na2 Ge1 105.09(7) 3_455 7
S1 Na2 Na3 95.29(6) 8_455 .
S1 Na2 Na3 95.29(6) 7 .
S2 Na2 Na3 135.31(4) 3_455 .
S2 Na2 Na3 135.31(4) 7 .
S1 Na2 Na3 48.29(4) . .
S1 Na2 Na3 48.29(4) 2 .
Ge1 Na2 Na3 127.46(4) 3_455 .
Ge1 Na2 Na3 127.46(4) 7 .
S1 Na2 Na2 50.03(2) 8_455 7_455
S1 Na2 Na2 136.43(6) 7 7_455
S2 Na2 Na2 127.96(5) 3_455 7_455
S2 Na2 Na2 91.07(4) 7 7_455
S1 Na2 Na2 94.24(8) . 7_455
S1 Na2 Na2 48.15(5) 2 7_455
Ge1 Na2 Na2 88.76(3) 3_455 7_455
Ge1 Na2 Na2 124.32(3) 7 7_455
Na3 Na2 Na2 63.53(7) . 7_455
S1 Na2 Na2 136.43(6) 8_455 7
S1 Na2 Na2 50.03(2) 7 7
S2 Na2 Na2 91.07(4) 3_455 7
S2 Na2 Na2 127.96(5) 7 7
S1 Na2 Na2 48.15(5) . 7
S1 Na2 Na2 94.24(8) 2 7
Ge1 Na2 Na2 124.32(3) 3_455 7
Ge1 Na2 Na2 88.76(3) 7 7
Na3 Na2 Na2 63.53(7) . 7
Na2 Na2 Na2 127.06(14) 7_455 7
S1 Na2 Na3 127.06(6) 8_455 3
S1 Na2 Na3 45.65(3) 7 3
S2 Na2 Na3 49.03(4) 3_455 3
S2 Na2 Na3 84.97(6) 7 3
S1 Na2 Na3 89.71(3) . 3
S1 Na2 Na3 134.49(3) 2 3
Ge1 Na2 Na3 87.75(5) 3_455 3
Ge1 Na2 Na3 53.37(3) 7 3
Na3 Na2 Na3 121.52(3) . 3
Na2 Na2 Na3 174.95(10) 7_455 3
Na2 Na2 Na3 57.99(4) 7 3
S1 Na3 S1 180.0 . 5
S1 Na3 S1 79.37(5) . 6
S1 Na3 S1 100.63(5) 5 6
S1 Na3 S1 100.63(5) . 2
S1 Na3 S1 79.37(5) 5 2
S1 Na3 S1 180.00(3) 6 2
S1 Na3 S2 92.46(3) . 5_655
S1 Na3 S2 87.54(3) 5 5_655
S1 Na3 S2 92.46(3) 6 5_655
S1 Na3 S2 87.54(3) 2 5_655
S1 Na3 S2 87.54(3) . 1_455
S1 Na3 S2 92.46(3) 5 1_455
S1 Na3 S2 87.54(3) 6 1_455
S1 Na3 S2 92.46(3) 2 1_455
S2 Na3 S2 180.00(6) 5_655 1_455
S1 Na3 Ge1 139.49(2) . 5
S1 Na3 Ge1 40.51(2) 5 5
S1 Na3 Ge1 139.49(2) 6 5
S1 Na3 Ge1 40.51(2) 2 5
S2 Na3 Ge1 95.71(4) 5_655 5
S2 Na3 Ge1 84.29(4) 1_455 5
S1 Na3 Ge1 40.51(2) . .
S1 Na3 Ge1 139.49(2) 5 .
S1 Na3 Ge1 40.51(2) 6 .
S1 Na3 Ge1 139.49(2) 2 .
S2 Na3 Ge1 84.29(4) 5_655 .
S2 Na3 Ge1 95.71(4) 1_455 .
Ge1 Na3 Ge1 180.0 5 .
S1 Na3 Na2 50.31(2) . .
S1 Na3 Na2 129.69(2) 5 .
S1 Na3 Na2 129.69(2) 6 .
S1 Na3 Na2 50.31(2) 2 .
S2 Na3 Na2 90.0 5_655 .
S2 Na3 Na2 90.0 1_455 .
Ge1 Na3 Na2 90.0 5 .
S1 Na3 Na2 129.69(2) . 5
S1 Na3 Na2 50.31(2) 5 5
S1 Na3 Na2 50.31(2) 6 5
S1 Na3 Na2 129.69(2) 2 5
S2 Na3 Na2 90.0 5_655 5
S2 Na3 Na2 90.0 1_455 5
Ge1 Na3 Na2 90.0 5 5
Ge1 Na3 Na2 90.0 . 5
Na2 Na3 Na2 180.0 . 5
S1 Na3 Na2 45.76(3) . 7
S1 Na3 Na2 134.24(3) 5 7
S1 Na3 Na2 88.29(4) 6 7
S1 Na3 Na2 91.71(4) 2 7
S2 Na3 Na2 47.00(3) 5_655 7
S2 Na3 Na2 133.00(3) 1_455 7
Ge1 Na3 Na2 125.219(19) 5 7
Ge1 Na3 Na2 54.780(19) . 7
Na2 Na3 Na2 58.48(3) . 7
Na2 Na3 Na2 121.52(3) 5 7
S1 Na3 Na2 134.24(3) . 3_445
S1 Na3 Na2 45.76(3) 5 3_445
S1 Na3 Na2 91.71(4) 6 3_445
S1 Na3 Na2 88.29(4) 2 3_445
S2 Na3 Na2 133.00(3) 5_655 3_445
S2 Na3 Na2 47.00(3) 1_455 3_445
Ge1 Na3 Na2 54.781(19) 5 3_445
Ge1 Na3 Na2 125.220(19) . 3_445
Na2 Na3 Na2 121.52(3) . 3_445
Na2 Na3 Na2 58.48(3) 5 3_445
Na2 Na3 Na2 180.00(6) 7 3_445

loop_
_geom_bond_atom_site_label_1
_geom_bond_atom_site_label_2
_geom_bond_distance
_geom_bond_site_symmetry_2
Ge1 S2 2.2165(17) .
Ge1 S1 2.2232(12) 6
Ge1 S1 2.2232(12) .
Ge1 Ge1 2.3946(14) 5_656
Ge1 Na3 3.3924(8) .
Ge1 Na2 3.4536(17) 3_545
Ge1 Na2 3.4536(17) 7
Eu1 S2 2.9982(13) 1_455
Eu1 S2 2.9982(13) 5_656
Eu1 S1 3.0059(12) 7_556
Eu1 S1 3.0059(12) 8_455
Eu1 S1 3.0102(12) 2_556
Eu1 S1 3.0102(12) .
Eu1 Eu1 3.9104(14) 5_556
Eu1 Na1 3.9104(14) 5_556
Eu1 Eu1 3.9634(9) 7_556
Eu1 Na1 3.9634(9) 7_556
Eu1 Na1 3.9634(9) 7_456
Eu1 Eu1 3.9634(9) 7_456
S1 Na3 2.8734(12) .
S1 Na2 2.8790(12) 7
S1 Na2 2.962(2) .
S1 Na1 3.0059(12) 7_556
S1 Eu1 3.0059(12) 7_556
S2 Na2 2.955(2) 3_545
S2 Na2 2.955(2) 7
S2 Eu1 2.9982(13) 1_655
S2 Na1 2.9982(13) 1_655
S2 Eu1 2.9982(13) 5_656
S2 Na1 2.9982(13) 5_656
S2 Na3 3.0502(16) 1_655
Na2 S1 2.8790(12) 8_455
Na2 S1 2.8790(12) 7
Na2 S2 2.955(2) 3_455
Na2 S2 2.955(2) 7
Na2 S1 2.962(2) 2
Na2 Ge1 3.4536(17) 3_455
Na2 Ge1 3.4536(17) 7
Na2 Na3 3.806(3) .
Na2 Na2 3.825(2) 7_455
Na2 Na2 3.825(2) 7
Na2 Na3 4.0172(15) 3
Na3 S1 2.8734(12) 5
Na3 S1 2.8734(12) 6
Na3 S1 2.8734(12) 2
Na3 S2 3.0502(16) 5_655
Na3 S2 3.0502(16) 1_455
Na3 Ge1 3.3924(8) 5
Na3 Na2 3.806(3) 5
Na3 Na2 4.0172(15) 7
Na3 Na2 4.0172(15) 3_445
